data_7131887
loop_
_publ_author_name
'Ayson, Patricia Rose H.'
'Brown, Seth N.'

_publ_section_title
;
 Slip to &#x3c0; Ru: structural distortions due to metal-iminoxolene
 &#x3c0; bonding.
;
_journal_issue 63
_journal_name_full 'Chemical communications (Cambridge, England)'
_journal_page_first 9618
_journal_page_last 9621
_journal_paper_doi 10.1039/d3cc02943c
_journal_volume 59
_journal_year 2023
_chemical_formula_moiety 'C72 H58 Cl2 F24 N2 O2 Ru'
_chemical_formula_sum 'C72 H58 Cl2 F24 N2 O2 Ru'
_chemical_formula_weight 1611.17
_chemical_name_common trans-(CF3Tio)2RuCl2
_chemical_name_systematic
;
trans-bis(N-2'-(3,5,3",5"-tetrakis(trifluoromethyl-
terphenyl)-4,6-di-tert-butyl-2-iminobenzoquinone)
ruthenium dichloride
;
_space_group_crystal_system triclinic
_space_group_IT_number 2
_space_group_name_Hall '-P 1'
_space_group_name_H-M_alt 'P -1'
_atom_sites_solution_hydrogens difmap
_atom_sites_solution_primary difmap
_atom_sites_solution_secondary difmap
_audit_creation_method SHELXL-2018/3
_audit_update_record
;
2023-06-15 deposited with the CCDC.	2023-07-13 downloaded from the CCDC.
;
_cell_angle_alpha 76.1839(15)
_cell_angle_beta 82.2455(15)
_cell_angle_gamma 68.8954(14)
_cell_formula_units_Z 2
_cell_length_a 13.2962(13)
_cell_length_b 13.5768(14)
_cell_length_c 21.676(2)
_cell_measurement_reflns_used 9983
_cell_measurement_temperature 200(2)
_cell_measurement_theta_max 59.240
_cell_measurement_theta_min 4.617
_cell_volume 3539.7(6)
_computing_cell_refinement 'Bruker SAINT (Bruker, 2015)'
_computing_data_collection 'Bruker APEX-3 (Bruker, 2015)'
_computing_data_reduction 'Bruker SAINT (Bruker, 2015)'
_computing_molecular_graphics 'Bruker XP'
_computing_publication_material 'CIFTAB (Sheldrick, 2008)'
_computing_structure_refinement 'SHELXL-2018/3 (Sheldrick, 2018)'
_computing_structure_solution 'SHELXT-2012/2 (Sheldrick, 2012)'
_diffrn_ambient_temperature 200(2)
_diffrn_measured_fraction_theta_full 1.000
_diffrn_measured_fraction_theta_max 0.950
_diffrn_measurement_device_type 'Bruker APEX-II'
_diffrn_measurement_method 'combination of \w and \f-scans'
_diffrn_radiation_type MoK\a
_diffrn_radiation_wavelength 0.71073
_diffrn_reflns_av_R_equivalents 0.0302
_diffrn_reflns_av_unetI/netI 0.0379
_diffrn_reflns_Laue_measured_fraction_full 1.000
_diffrn_reflns_Laue_measured_fraction_max 0.950
_diffrn_reflns_limit_h_max 18
_diffrn_reflns_limit_h_min -18
_diffrn_reflns_limit_k_max 18
_diffrn_reflns_limit_k_min -18
_diffrn_reflns_limit_l_max 30
_diffrn_reflns_limit_l_min -30
_diffrn_reflns_number 58028
_diffrn_reflns_point_group_measured_fraction_full 1.000
_diffrn_reflns_point_group_measured_fraction_max 0.950
_diffrn_reflns_theta_full 25.242
_diffrn_reflns_theta_max 29.804
_diffrn_reflns_theta_min 1.643
_diffrn_source 'fine-focus sealed tube'
_exptl_absorpt_coefficient_mu 0.407
_exptl_absorpt_correction_T_max 0.7267
_exptl_absorpt_correction_T_min 0.6785
_exptl_absorpt_correction_type numerical
_exptl_absorpt_process_details 'SADABS (Krause et al., 2015)'
_exptl_crystal_colour orange
_exptl_crystal_density_diffrn 1.512
_exptl_crystal_density_method 'not measured'
_exptl_crystal_description block
_exptl_crystal_F_000 1628
_exptl_crystal_recrystallization_method
;
Slow diffusion of acetonitrile into dichloromethane
from a layered solution.
;
_exptl_crystal_size_max 0.192
_exptl_crystal_size_mid 0.163
_exptl_crystal_size_min 0.086
_refine_diff_density_max 0.608
_refine_diff_density_min -0.710
_refine_diff_density_rms 0.065
_refine_ls_extinction_method none
_refine_ls_goodness_of_fit_ref 1.019
_refine_ls_hydrogen_treatment refall
_refine_ls_matrix_type full
_refine_ls_number_parameters 1200
_refine_ls_number_reflns 19265
_refine_ls_number_restraints 0
_refine_ls_restrained_S_all 1.019
_refine_ls_R_factor_all 0.0556
_refine_ls_R_factor_gt 0.0391
_refine_ls_shift/su_max 0.001
_refine_ls_shift/su_mean 0.000
_refine_ls_structure_factor_coef Fsqd
_refine_ls_weighting_details 'w=1/[\s^2^(Fo^2^)+(0.0396P)^2^+2.3566P] where P=(Fo^2^+2Fc^2^)/3'
_refine_ls_weighting_scheme calc
_refine_ls_wR_factor_gt 0.0870
_refine_ls_wR_factor_ref 0.0943
_reflns_Friedel_coverage 0.000
_reflns_number_gt 15573
_reflns_number_total 19265
_reflns_threshold_expression 'I > 2\s(I)'
_cod_data_source_file d3cc02943c2.cif
_cod_data_source_block prha_2_92
_cod_depositor_comments 'Adding full bibliography for 7131884--7131891.cif.'
_cod_database_code 7131887
_shelx_shelxl_version_number 2018/3
_shelx_space_group_comment
;
The symmetry employed for this shelxl refinement is uniquely defined
by the following loop, which should always be used as a source of
symmetry information in preference to the above space-group names.
They are only intended as comments.
;
_shelx_estimated_absorpt_t_min 0.926
_shelx_estimated_absorpt_t_max 0.966

loop_
_space_group_symop_operation_xyz
'x, y, z'
'-x, -y, -z'

loop_
_atom_site_label
_atom_site_type_symbol
_atom_site_fract_x
_atom_site_fract_y
_atom_site_fract_z
_atom_site_U_iso_or_equiv
_atom_site_adp_type
_atom_site_occupancy
_atom_site_site_symmetry_order
_atom_site_calc_flag
_atom_site_refinement_flags_posn
_atom_site_refinement_flags_adp
_atom_site_refinement_flags_occupancy
_atom_site_disorder_assembly
_atom_site_disorder_group
Ru Ru 0.68990(2) 0.77836(2) 0.73754(2) 0.01688(4) Uani 1 1 d . . . . .
O1 O 0.70073(11) 0.78330(12) 0.64147(6) 0.0249(3) Uani 1 1 d . . . . .
O2 O 0.68300(10) 0.75818(10) 0.83017(6) 0.0208(3) Uani 1 1 d . . . . .
N1 N 0.57775(12) 0.71899(12) 0.73105(7) 0.0177(3) Uani 1 1 d . . . . .
N2 N 0.80392(11) 0.84552(12) 0.75042(7) 0.0167(3) Uani 1 1 d . . . . .
Cl1 Cl 0.82984(4) 0.61516(4) 0.74800(3) 0.03036(11) Uani 1 1 d . . . . .
Cl2 Cl 0.56924(4) 0.95267(4) 0.70950(3) 0.03184(11) Uani 1 1 d . . . . .
C11 C 0.61948(15) 0.77173(15) 0.62306(8) 0.0200(3) Uani 1 1 d . . . . .
C12 C 0.54777(14) 0.73369(14) 0.67203(8) 0.0183(3) Uani 1 1 d . . . . .
C13 C 0.46122(15) 0.70917(15) 0.65543(9) 0.0206(4) Uani 1 1 d . . . . .
H13 H 0.4170(16) 0.6832(16) 0.6884(10) 0.017(5) Uiso 1 1 d . . . . .
C14 C 0.44330(15) 0.72439(15) 0.59292(9) 0.0215(4) Uani 1 1 d . . . . .
C15 C 0.51371(16) 0.76425(16) 0.54529(9) 0.0241(4) Uani 1 1 d . . . . .
H15 H 0.4993(17) 0.7726(17) 0.5037(11) 0.025(6) Uiso 1 1 d . . . . .
C16 C 0.59946(15) 0.78844(15) 0.55698(8) 0.0215(4) Uani 1 1 d . . . . .
C17 C 0.67322(17) 0.82872(18) 0.50449(9) 0.0280(4) Uani 1 1 d . . . . .
C171 C 0.6348(3) 0.8437(3) 0.43842(11) 0.0508(7) Uani 1 1 d . . . . .
H17A H 0.681(2) 0.870(2) 0.4069(15) 0.062(9) Uiso 1 1 d . . . . .
H17B H 0.563(3) 0.894(2) 0.4339(13) 0.053(8) Uiso 1 1 d . . . . .
H17C H 0.631(3) 0.777(3) 0.4294(14) 0.064(10) Uiso 1 1 d . . . . .
C172 C 0.7876(2) 0.7455(2) 0.50852(12) 0.0408(6) Uani 1 1 d . . . . .
H17D H 0.608(3) 0.988(3) 0.5096(16) 0.072(11) Uiso 1 1 d . . . . .
H17E H 0.722(2) 0.961(2) 0.4790(14) 0.057(8) Uiso 1 1 d . . . . .
H17F H 0.702(2) 0.932(2) 0.5529(14) 0.048(8) Uiso 1 1 d . . . . .
C173 C 0.6753(3) 0.9372(2) 0.51249(13) 0.0446(6) Uani 1 1 d . . . . .
H17G H 0.836(2) 0.770(2) 0.4759(14) 0.055(8) Uiso 1 1 d . . . . .
H17H H 0.786(2) 0.678(3) 0.5019(14) 0.058(9) Uiso 1 1 d . . . . .
H17I H 0.815(2) 0.732(2) 0.5485(14) 0.049(8) Uiso 1 1 d . . . . .
C18 C 0.35472(16) 0.69613(16) 0.57120(9) 0.0257(4) Uani 1 1 d . . . . .
C181 C 0.4091(2) 0.5986(2) 0.53973(13) 0.0400(5) Uani 1 1 d . . . . .
H18A H 0.454(2) 0.615(2) 0.5036(14) 0.053(8) Uiso 1 1 d . . . . .
H18B H 0.355(2) 0.575(2) 0.5293(13) 0.047(7) Uiso 1 1 d . . . . .
H18C H 0.455(2) 0.538(2) 0.5683(14) 0.057(9) Uiso 1 1 d . . . . .
C182 C 0.2859(2) 0.7908(2) 0.52318(13) 0.0403(6) Uani 1 1 d . . . . .
H18D H 0.233(2) 0.771(2) 0.5111(12) 0.044(7) Uiso 1 1 d . . . . .
H18E H 0.329(2) 0.812(2) 0.4843(14) 0.057(8) Uiso 1 1 d . . . . .
H18F H 0.253(2) 0.852(2) 0.5410(13) 0.045(8) Uiso 1 1 d . . . . .
C183 C 0.2804(2) 0.6671(2) 0.62691(12) 0.0380(5) Uani 1 1 d . . . . .
H18G H 0.225(2) 0.649(2) 0.6130(13) 0.050(8) Uiso 1 1 d . . . . .
H18H H 0.316(2) 0.607(2) 0.6561(12) 0.040(7) Uiso 1 1 d . . . . .
H18I H 0.244(2) 0.724(2) 0.6484(13) 0.047(8) Uiso 1 1 d . . . . .
C21 C 0.76202(14) 0.76783(14) 0.85413(8) 0.0192(3) Uani 1 1 d . . . . .
C22 C 0.82962(14) 0.82023(14) 0.81034(8) 0.0182(3) Uani 1 1 d . . . . .
C23 C 0.91336(15) 0.84068(15) 0.83484(9) 0.0206(4) Uani 1 1 d . . . . .
H23 H 0.9541(16) 0.8736(16) 0.8072(10) 0.016(5) Uiso 1 1 d . . . . .
C24 C 0.93209(15) 0.80641(15) 0.89794(9) 0.0228(4) Uani 1 1 d . . . . .
C25 C 0.86609(17) 0.75068(17) 0.93935(9) 0.0261(4) Uani 1 1 d . . . . .
H25 H 0.8829(18) 0.7248(18) 0.9834(11) 0.026(6) Uiso 1 1 d . . . . .
C26 C 0.78395(16) 0.72968(15) 0.92033(8) 0.0230(4) Uani 1 1 d . . . . .
C27 C 0.71968(18) 0.66481(18) 0.96484(9) 0.0300(4) Uani 1 1 d . . . . .
C271 C 0.7362(3) 0.5632(2) 0.93987(12) 0.0420(6) Uani 1 1 d . . . . .
H27A H 0.699(2) 0.521(2) 0.9684(14) 0.056(8) Uiso 1 1 d . . . . .
H27B H 0.811(3) 0.522(2) 0.9351(14) 0.061(9) Uiso 1 1 d . . . . .
H27C H 0.709(2) 0.582(2) 0.8984(13) 0.047(7) Uiso 1 1 d . . . . .
C272 C 0.5999(2) 0.7316(3) 0.96748(13) 0.0486(7) Uani 1 1 d . . . . .
H27D H 0.590(2) 0.799(3) 0.9781(14) 0.059(9) Uiso 1 1 d . . . . .
H27E H 0.559(2) 0.695(2) 0.9988(14) 0.058(8) Uiso 1 1 d . . . . .
H27F H 0.568(2) 0.752(2) 0.9231(15) 0.062(9) Uiso 1 1 d . . . . .
C273 C 0.7598(3) 0.6290(3) 1.03222(11) 0.0521(8) Uani 1 1 d . . . . .
H27G H 0.720(3) 0.590(3) 1.0588(15) 0.065(9) Uiso 1 1 d . . . . .
H27H H 0.838(3) 0.581(3) 1.0314(15) 0.072(11) Uiso 1 1 d . . . . .
H27I H 0.752(3) 0.687(3) 1.0507(15) 0.067(10) Uiso 1 1 d . . . . .
C28 C 1.02079(17) 0.82311(17) 0.92800(10) 0.0294(4) Uani 1 1 d . . . . .
C281 C 1.0848(3) 0.8817(3) 0.87911(14) 0.0508(7) Uani 1 1 d . . . . .
H28A H 1.139(2) 0.891(2) 0.9003(14) 0.058(8) Uiso 1 1 d . . . . .
H28B H 1.037(3) 0.950(3) 0.8606(15) 0.067(10) Uiso 1 1 d . . . . .
H28C H 1.119(2) 0.842(3) 0.8447(15) 0.062(9) Uiso 1 1 d . . . . .
C282 C 1.0992(2) 0.7134(2) 0.95910(13) 0.0409(6) Uani 1 1 d . . . . .
H28D H 1.064(2) 0.676(2) 0.9912(13) 0.048(8) Uiso 1 1 d . . . . .
H28E H 1.132(2) 0.673(2) 0.9280(14) 0.051(8) Uiso 1 1 d . . . . .
H28F H 1.158(2) 0.726(2) 0.9783(12) 0.046(7) Uiso 1 1 d . . . . .
C283 C 0.9685(3) 0.8894(3) 0.97932(15) 0.0496(7) Uani 1 1 d . . . . .
H28G H 0.929(3) 0.857(3) 1.0121(16) 0.069(10) Uiso 1 1 d . . . . .
H28H H 0.919(2) 0.958(3) 0.9617(14) 0.057(9) Uiso 1 1 d . . . . .
H28I H 1.025(2) 0.898(2) 1.0007(13) 0.052(8) Uiso 1 1 d . . . . .
C31 C 0.52770(14) 0.66384(15) 0.78491(8) 0.0195(3) Uani 1 1 d . . . . .
C32 C 0.44029(15) 0.72412(16) 0.81980(9) 0.0244(4) Uani 1 1 d . . . . .
C33 C 0.40065(18) 0.67103(19) 0.87570(11) 0.0335(5) Uani 1 1 d . . . . .
H33 H 0.344(2) 0.714(2) 0.8983(12) 0.036(7) Uiso 1 1 d . . . . .
C34 C 0.44520(19) 0.56072(19) 0.89632(11) 0.0370(5) Uani 1 1 d . . . . .
H34 H 0.415(2) 0.527(2) 0.9330(14) 0.055(8) Uiso 1 1 d . . . . .
C35 C 0.52897(18) 0.50210(18) 0.86094(10) 0.0315(4) Uani 1 1 d . . . . .
H35 H 0.5594(19) 0.425(2) 0.8744(11) 0.036(6) Uiso 1 1 d . . . . .
C36 C 0.57222(15) 0.55120(15) 0.80499(9) 0.0224(4) Uani 1 1 d . . . . .
C41 C 0.85497(14) 0.90584(15) 0.70032(8) 0.0187(3) Uani 1 1 d . . . . .
C42 C 0.94066(15) 0.85038(15) 0.66205(8) 0.0208(4) Uani 1 1 d . . . . .
C43 C 0.97787(17) 0.90912(18) 0.60768(9) 0.0295(4) Uani 1 1 d . . . . .
H43 H 1.0380(18) 0.8723(18) 0.5827(11) 0.027(6) Uiso 1 1 d . . . . .
C44 C 0.93402(19) 1.01981(19) 0.59169(10) 0.0357(5) Uani 1 1 d . . . . .
H44 H 0.961(2) 1.061(2) 0.5567(12) 0.041(7) Uiso 1 1 d . . . . .
C45 C 0.85266(18) 1.07395(18) 0.63071(10) 0.0316(4) Uani 1 1 d . . . . .
H45 H 0.8226(19) 1.151(2) 0.6207(11) 0.035(6) Uiso 1 1 d . . . . .
C46 C 0.81189(15) 1.01931(15) 0.68550(9) 0.0230(4) Uani 1 1 d . . . . .
C311 C 0.38289(15) 0.84283(16) 0.80078(9) 0.0260(4) Uani 1 1 d . . . . .
C312 C 0.38888(17) 0.91153(18) 0.83727(11) 0.0320(4) Uani 1 1 d . . . . .
H312 H 0.436(2) 0.887(2) 0.8725(12) 0.039(7) Uiso 1 1 d . . . . .
C313 C 0.32390(18) 1.01969(18) 0.82529(12) 0.0364(5) Uani 1 1 d . . . . .
C314 C 0.25222(19) 1.06047(19) 0.77742(12) 0.0374(5) Uani 1 1 d . . . . .
H314 H 0.206(2) 1.133(2) 0.7700(13) 0.053(8) Uiso 1 1 d . . . . .
C315 C 0.24556(17) 0.99224(18) 0.74138(10) 0.0329(5) Uani 1 1 d . . . . .
C316 C 0.31071(17) 0.88408(18) 0.75269(10) 0.0296(4) Uani 1 1 d . . . . .
H316 H 0.3023(19) 0.837(2) 0.7292(12) 0.036(6) Uiso 1 1 d . . . . .
C317 C 0.1609(2) 1.0304(2) 0.69376(12) 0.0449(6) Uani 1 1 d . . . . .
F31A F 0.12636(16) 1.13690(14) 0.67293(9) 0.0769(6) Uani 1 1 d . . . . .
F31B F 0.07417(13) 1.00462(18) 0.71806(8) 0.0752(6) Uani 1 1 d . . . . .
F31C F 0.19519(14) 0.98799(15) 0.64226(7) 0.0640(5) Uani 1 1 d . . . . .
C318 C 0.3278(3) 1.0896(2) 0.86786(16) 0.0553(7) Uani 1 1 d . . . . .
F31D F 0.2726(6) 1.0784(6) 0.9199(2) 0.127(2) Uani 0.755(3) 1 d . . P A 1
F31E F 0.4286(3) 1.0679(4) 0.8838(3) 0.1055(14) Uani 0.755(3) 1 d . . P A 1
F31F F 0.3002(6) 1.1927(2) 0.8403(2) 0.1172(19) Uani 0.755(3) 1 d . . P A 1
F31J F 0.378(2) 1.147(2) 0.8516(8) 0.127(2) Uani 0.245(3) 1 d . . P A 2
F31K F 0.2271(9) 1.1613(13) 0.8778(10) 0.1055(14) Uani 0.245(3) 1 d . . P A 2
F31L F 0.352(2) 1.0428(8) 0.9235(8) 0.1172(19) Uani 0.245(3) 1 d . . P A 2
C321 C 0.66586(16) 0.47976(15) 0.77179(9) 0.0238(4) Uani 1 1 d . . . . .
C322 C 0.66730(17) 0.47642(16) 0.70846(10) 0.0263(4) Uani 1 1 d . . . . .
H322 H 0.606(2) 0.525(2) 0.6839(11) 0.036(6) Uiso 1 1 d . . . . .
C323 C 0.75683(18) 0.40873(16) 0.67980(10) 0.0293(4) Uani 1 1 d . . . . .
C324 C 0.84501(19) 0.34206(18) 0.71413(11) 0.0333(5) Uani 1 1 d . . . . .
H324 H 0.903(2) 0.299(2) 0.6955(12) 0.045(7) Uiso 1 1 d . . . . .
C325 C 0.84283(18) 0.34321(17) 0.77811(11) 0.0329(5) Uani 1 1 d . . . . .
C326 C 0.75449(17) 0.41045(16) 0.80685(10) 0.0283(4) Uani 1 1 d . . . . .
H326 H 0.7562(19) 0.4137(19) 0.8468(12) 0.033(6) Uiso 1 1 d . . . . .
C327 C 0.9400(2) 0.2730(2) 0.81479(13) 0.0500(7) Uani 1 1 d . . . . .
F32A F 1.02799(14) 0.29540(19) 0.78996(11) 0.0910(7) Uani 1 1 d . . . . .
F32B F 0.92878(17) 0.2791(2) 0.87448(9) 0.1113(10) Uani 1 1 d . . . . .
F32C F 0.96588(17) 0.16998(15) 0.81354(11) 0.0912(7) Uani 1 1 d . . . . .
C328 C 0.7540(2) 0.40933(19) 0.61090(11) 0.0393(5) Uani 1 1 d . . . . .
F32D F 0.68082(16) 0.36767(16) 0.60204(8) 0.0683(5) Uani 1 1 d . . . . .
F32E F 0.84598(15) 0.34981(15) 0.58655(8) 0.0652(5) Uani 1 1 d . . . . .
F32F F 0.72562(19) 0.50718(13) 0.57532(7) 0.0749(6) Uani 1 1 d . . . . .
C411 C 0.99735(14) 0.73135(15) 0.67663(8) 0.0212(4) Uani 1 1 d . . . . .
C412 C 1.00490(16) 0.66936(17) 0.63260(9) 0.0253(4) Uani 1 1 d . . . . .
H412 H 0.9731(18) 0.7003(18) 0.5947(11) 0.029(6) Uiso 1 1 d . . . . .
C413 C 1.06091(16) 0.55942(17) 0.64573(10) 0.0286(4) Uani 1 1 d . . . . .
C414 C 1.11028(17) 0.50861(18) 0.70237(10) 0.0304(4) Uani 1 1 d . . . . .
H414 H 1.146(2) 0.436(2) 0.7112(12) 0.040(7) Uiso 1 1 d . . . . .
C415 C 1.10481(17) 0.57069(17) 0.74564(10) 0.0294(4) Uani 1 1 d . . . . .
C416 C 1.04987(16) 0.68057(16) 0.73297(9) 0.0247(4) Uani 1 1 d . . . . .
H416 H 1.0498(18) 0.7225(18) 0.7623(11) 0.029(6) Uiso 1 1 d . . . . .
C417 C 1.1567(2) 0.5203(2) 0.80742(12) 0.0498(7) Uani 1 1 d . . . . .
F41A F 1.0865(3) 0.5400(3) 0.85641(9) 0.0984(11) Uani 0.880(3) 1 d . . P B 1
F41B F 1.2307(3) 0.5599(3) 0.81406(17) 0.1104(12) Uani 0.880(3) 1 d . . P B 1
F41C F 1.2045(3) 0.41567(17) 0.81649(12) 0.0865(11) Uani 0.880(3) 1 d . . P B 1
F41I F 1.154(3) 0.5745(14) 0.8424(10) 0.0865(11) Uani 0.120(3) 1 d . . P B 2
F41H F 1.117(2) 0.441(2) 0.8393(12) 0.1104(12) Uani 0.120(3) 1 d . . P B 2
F41G F 1.2544(19) 0.463(3) 0.8009(7) 0.0984(11) Uani 0.120(3) 1 d . . P B 2
C418 C 1.0695(2) 0.4938(2) 0.59750(13) 0.0457(6) Uani 1 1 d . . . . .
F41D F 1.0678(6) 0.3985(4) 0.61948(19) 0.0900(14) Uani 0.628(4) 1 d . . P C 1
F41E F 1.1683(5) 0.4747(6) 0.5658(3) 0.1022(15) Uani 0.628(4) 1 d . . P C 1
F41F F 1.0049(7) 0.5384(5) 0.5532(4) 0.146(3) Uani 0.628(4) 1 d . . P C 1
F41J F 1.0873(12) 0.5343(7) 0.5426(3) 0.0900(14) Uani 0.372(4) 1 d . . P C 2
F41K F 0.9698(7) 0.4895(9) 0.5945(5) 0.1022(15) Uani 0.372(4) 1 d . . P C 2
F41L F 1.1314(11) 0.3966(9) 0.6131(6) 0.146(3) Uani 0.372(4) 1 d . . P C 2
C421 C 0.72404(16) 1.08688(15) 0.72358(9) 0.0253(4) Uani 1 1 d . . . . .
C422 C 0.63277(18) 1.16215(17) 0.69326(11) 0.0306(4) Uani 1 1 d . . . . .
H422 H 0.6219(18) 1.1650(18) 0.6509(11) 0.030(6) Uiso 1 1 d . . . . .
C423 C 0.55218(18) 1.22987(17) 0.72626(12) 0.0366(5) Uani 1 1 d . . . . .
C424 C 0.5600(2) 1.22471(19) 0.79021(13) 0.0397(5) Uani 1 1 d . . . . .
H424 H 0.506(2) 1.268(2) 0.8123(12) 0.042(7) Uiso 1 1 d . . . . .
C425 C 0.6503(2) 1.15082(18) 0.82040(11) 0.0360(5) Uani 1 1 d . . . . .
C426 C 0.73235(18) 1.08316(16) 0.78724(10) 0.0291(4) Uani 1 1 d . . . . .
H426 H 0.7958(19) 1.0366(19) 0.8079(11) 0.031(6) Uiso 1 1 d . . . . .
C427 C 0.6617(3) 1.1413(2) 0.88908(13) 0.0507(7) Uani 1 1 d . . . . .
F42A F 0.6716(4) 1.0452(2) 0.92235(10) 0.0912(10) Uani 0.861(3) 1 d . . P D 1
F42B F 0.5804(3) 1.2104(3) 0.91509(11) 0.1011(12) Uani 0.861(3) 1 d . . P D 1
F42C F 0.7499(3) 1.1591(4) 0.89871(11) 0.1009(11) Uani 0.861(3) 1 d . . P D 1
F42G F 0.661(3) 1.2232(15) 0.9060(7) 0.0912(10) Uani 0.139(3) 1 d . . P D 2
F42H F 0.741(2) 1.067(2) 0.9163(8) 0.1011(12) Uani 0.139(3) 1 d . . P D 2
F42I F 0.581(2) 1.121(3) 0.9280(7) 0.1009(11) Uani 0.139(3) 1 d . . P D 2
C428 C 0.4537(2) 1.3080(2) 0.69340(15) 0.0535(7) Uani 1 1 d . . . . .
F42D F 0.4243(2) 1.40346(17) 0.70827(13) 0.1226(11) Uani 1 1 d . . . . .
F42E F 0.46553(14) 1.32501(16) 0.63025(9) 0.0747(6) Uani 1 1 d . . . . .
F42F F 0.36999(15) 1.2757(2) 0.70733(12) 0.1082(9) Uani 1 1 d . . . . .

loop_
_atom_site_aniso_label
_atom_site_aniso_U_11
_atom_site_aniso_U_22
_atom_site_aniso_U_33
_atom_site_aniso_U_23
_atom_site_aniso_U_13
_atom_site_aniso_U_12
Ru 0.01618(7) 0.01989(7) 0.01510(6) -0.00266(5) -0.00050(5) -0.00751(5)
O1 0.0257(7) 0.0377(8) 0.0179(6) -0.0058(5) 0.0009(5) -0.0193(6)
O2 0.0213(6) 0.0261(7) 0.0165(6) -0.0032(5) 0.0003(5) -0.0113(5)
N1 0.0156(7) 0.0200(7) 0.0173(7) -0.0038(6) 0.0008(5) -0.0063(6)
N2 0.0156(7) 0.0174(7) 0.0170(7) -0.0029(5) -0.0006(5) -0.0062(6)
Cl1 0.0201(2) 0.0223(2) 0.0475(3) -0.0081(2) 0.0021(2) -0.00660(18)
Cl2 0.0238(2) 0.0226(2) 0.0454(3) -0.0003(2) -0.0064(2) -0.00617(19)
C11 0.0205(9) 0.0218(9) 0.0185(8) -0.0038(7) -0.0001(7) -0.0086(7)
C12 0.0174(8) 0.0196(9) 0.0184(8) -0.0041(6) 0.0002(6) -0.0073(7)
C13 0.0178(8) 0.0225(9) 0.0221(8) -0.0039(7) 0.0000(7) -0.0084(7)
C14 0.0193(9) 0.0214(9) 0.0241(9) -0.0049(7) -0.0027(7) -0.0065(7)
C15 0.0247(10) 0.0298(10) 0.0181(8) -0.0036(7) -0.0025(7) -0.0098(8)
C16 0.0213(9) 0.0244(9) 0.0181(8) -0.0026(7) -0.0006(7) -0.0082(7)
C17 0.0291(10) 0.0390(12) 0.0186(9) -0.0026(8) 0.0009(7) -0.0178(9)
C171 0.0491(16) 0.090(2) 0.0201(10) 0.0022(12) -0.0011(10) -0.0409(17)
C172 0.0316(12) 0.0570(17) 0.0327(12) -0.0142(11) 0.0075(10) -0.0139(12)
C173 0.0582(18) 0.0399(14) 0.0390(14) -0.0017(11) 0.0083(12) -0.0284(14)
C18 0.0237(10) 0.0295(10) 0.0274(9) -0.0054(8) -0.0058(8) -0.0118(8)
C181 0.0431(14) 0.0405(14) 0.0448(14) -0.0175(11) -0.0071(12) -0.0172(12)
C182 0.0315(12) 0.0421(14) 0.0473(14) 0.0014(11) -0.0180(11) -0.0139(11)
C183 0.0298(12) 0.0547(16) 0.0385(12) -0.0079(12) -0.0022(10) -0.0260(12)
C21 0.0197(9) 0.0203(9) 0.0179(8) -0.0051(7) -0.0005(6) -0.0066(7)
C22 0.0192(8) 0.0170(8) 0.0177(8) -0.0034(6) -0.0006(6) -0.0054(7)
C23 0.0219(9) 0.0206(9) 0.0208(8) -0.0032(7) -0.0015(7) -0.0095(7)
C24 0.0250(9) 0.0224(9) 0.0231(9) -0.0056(7) -0.0049(7) -0.0087(8)
C25 0.0328(11) 0.0309(11) 0.0172(8) -0.0025(7) -0.0045(7) -0.0144(9)
C26 0.0275(10) 0.0246(9) 0.0176(8) -0.0032(7) 0.0004(7) -0.0110(8)
C27 0.0369(11) 0.0400(12) 0.0163(8) 0.0009(8) -0.0002(8) -0.0216(10)
C271 0.0600(18) 0.0389(14) 0.0338(12) 0.0025(10) -0.0026(12) -0.0309(13)
C272 0.0375(14) 0.0667(19) 0.0365(13) -0.0075(13) 0.0154(11) -0.0200(13)
C273 0.073(2) 0.079(2) 0.0187(10) 0.0103(12) -0.0085(11) -0.0532(19)
C28 0.0330(11) 0.0332(11) 0.0271(10) -0.0046(8) -0.0096(8) -0.0155(9)
C281 0.0508(16) 0.069(2) 0.0458(15) 0.0080(14) -0.0196(13) -0.0421(16)
C282 0.0376(13) 0.0439(14) 0.0405(13) -0.0025(11) -0.0167(11) -0.0118(11)
C283 0.0521(17) 0.0538(18) 0.0556(17) -0.0308(14) -0.0131(14) -0.0170(14)
C31 0.0184(8) 0.0234(9) 0.0182(8) -0.0032(7) 0.0003(6) -0.0100(7)
C32 0.0206(9) 0.0270(10) 0.0250(9) -0.0052(7) 0.0027(7) -0.0091(8)
C33 0.0278(11) 0.0364(12) 0.0320(11) -0.0065(9) 0.0122(9) -0.0112(9)
C34 0.0379(12) 0.0372(13) 0.0314(11) 0.0004(9) 0.0118(9) -0.0170(10)
C35 0.0328(11) 0.0253(11) 0.0331(11) 0.0001(8) 0.0043(9) -0.0119(9)
C36 0.0217(9) 0.0233(9) 0.0233(9) -0.0047(7) -0.0003(7) -0.0094(7)
C41 0.0191(8) 0.0224(9) 0.0151(7) -0.0014(6) -0.0016(6) -0.0091(7)
C42 0.0191(9) 0.0252(9) 0.0175(8) -0.0025(7) -0.0025(7) -0.0075(7)
C43 0.0267(10) 0.0353(11) 0.0224(9) -0.0034(8) 0.0047(8) -0.0095(9)
C44 0.0378(12) 0.0355(12) 0.0262(10) 0.0071(9) 0.0042(9) -0.0141(10)
C45 0.0350(12) 0.0233(10) 0.0304(10) 0.0039(8) -0.0004(9) -0.0093(9)
C46 0.0242(9) 0.0218(9) 0.0223(9) -0.0019(7) -0.0024(7) -0.0081(8)
C311 0.0199(9) 0.0256(10) 0.0285(10) -0.0053(8) 0.0078(7) -0.0062(8)
C312 0.0246(10) 0.0320(11) 0.0373(11) -0.0082(9) 0.0002(9) -0.0070(9)
C313 0.0319(12) 0.0304(12) 0.0453(13) -0.0130(10) 0.0046(10) -0.0081(9)
C314 0.0306(12) 0.0262(11) 0.0438(13) -0.0037(10) 0.0056(10) -0.0010(9)
C315 0.0261(10) 0.0340(12) 0.0298(10) -0.0014(9) 0.0033(8) -0.0048(9)
C316 0.0263(10) 0.0314(11) 0.0282(10) -0.0074(9) 0.0038(8) -0.0075(9)
C317 0.0373(13) 0.0504(15) 0.0331(12) -0.0002(11) -0.0023(10) -0.0036(11)
F31A 0.0805(13) 0.0519(11) 0.0695(12) 0.0064(9) -0.0298(10) 0.0086(9)
F31B 0.0411(9) 0.1284(17) 0.0479(9) 0.0077(10) -0.0104(7) -0.0328(10)
F31C 0.0623(11) 0.0801(12) 0.0360(8) -0.0129(8) -0.0082(7) -0.0055(9)
C318 0.0627(19) 0.0361(15) 0.069(2) -0.0194(14) -0.0080(16) -0.0119(13)
F31D 0.184(4) 0.174(5) 0.093(3) -0.102(3) 0.083(3) -0.128(4)
F31E 0.079(2) 0.097(3) 0.171(4) -0.086(2) -0.031(3) -0.021(2)
F31F 0.200(5) 0.0332(14) 0.123(3) -0.0209(15) -0.062(3) -0.022(2)
F31J 0.184(4) 0.174(5) 0.093(3) -0.102(3) 0.083(3) -0.128(4)
F31K 0.079(2) 0.097(3) 0.171(4) -0.086(2) -0.031(3) -0.021(2)
F31L 0.200(5) 0.0332(14) 0.123(3) -0.0209(15) -0.062(3) -0.022(2)
C321 0.0254(10) 0.0190(9) 0.0274(9) -0.0043(7) 0.0008(7) -0.0090(7)
C322 0.0297(10) 0.0201(9) 0.0291(10) -0.0040(8) -0.0028(8) -0.0090(8)
C323 0.0370(11) 0.0222(10) 0.0289(10) -0.0073(8) 0.0026(8) -0.0105(9)
C324 0.0321(12) 0.0260(11) 0.0360(11) -0.0083(9) 0.0039(9) -0.0038(9)
C325 0.0302(11) 0.0272(11) 0.0357(11) -0.0036(9) -0.0029(9) -0.0047(9)
C326 0.0318(11) 0.0244(10) 0.0274(10) -0.0045(8) -0.0011(8) -0.0087(8)
C327 0.0370(14) 0.0461(15) 0.0489(15) -0.0087(12) -0.0077(11) 0.0082(12)
F32A 0.0362(10) 0.1010(16) 0.1147(18) 0.0077(13) -0.0219(10) -0.0113(10)
F32B 0.0745(14) 0.148(2) 0.0553(12) -0.0327(13) -0.0345(10) 0.0469(14)
F32C 0.0847(15) 0.0405(10) 0.1177(18) 0.0010(10) -0.0364(13) 0.0148(10)
C328 0.0552(15) 0.0306(12) 0.0302(11) -0.0095(9) 0.0022(10) -0.0118(11)
F32D 0.0934(14) 0.0896(14) 0.0429(9) -0.0201(9) -0.0089(9) -0.0500(12)
F32E 0.0710(12) 0.0709(12) 0.0424(9) -0.0279(8) 0.0115(8) -0.0057(9)
F32F 0.1439(18) 0.0347(9) 0.0313(8) -0.0012(6) 0.0005(9) -0.0184(10)
C411 0.0163(8) 0.0252(9) 0.0210(8) -0.0048(7) 0.0028(7) -0.0072(7)
C412 0.0210(9) 0.0328(11) 0.0230(9) -0.0077(8) 0.0000(7) -0.0096(8)
C413 0.0255(10) 0.0331(11) 0.0309(10) -0.0136(9) 0.0036(8) -0.0117(9)
C414 0.0279(11) 0.0241(11) 0.0350(11) -0.0079(9) 0.0014(8) -0.0038(8)
C415 0.0270(10) 0.0283(10) 0.0269(10) -0.0048(8) -0.0032(8) -0.0022(8)
C416 0.0220(9) 0.0269(10) 0.0233(9) -0.0074(8) -0.0006(7) -0.0048(8)
C417 0.0619(18) 0.0353(14) 0.0369(13) -0.0070(10) -0.0182(12) 0.0069(12)
F41A 0.105(2) 0.108(2) 0.0254(10) -0.0054(11) -0.0074(11) 0.0272(17)
F41B 0.128(3) 0.112(2) 0.104(2) 0.0198(18) -0.089(2) -0.054(2)
F41C 0.134(3) 0.0325(11) 0.0556(13) -0.0029(9) -0.0441(16) 0.0259(12)
F41I 0.134(3) 0.0325(11) 0.0556(13) -0.0029(9) -0.0441(16) 0.0259(12)
F41H 0.128(3) 0.112(2) 0.104(2) 0.0198(18) -0.089(2) -0.054(2)
F41G 0.105(2) 0.108(2) 0.0254(10) -0.0054(11) -0.0074(11) 0.0272(17)
C418 0.0527(16) 0.0417(14) 0.0466(14) -0.0209(12) -0.0018(12) -0.0135(12)
F41D 0.167(4) 0.069(2) 0.068(2) -0.0378(17) 0.025(3) -0.076(3)
F41E 0.099(3) 0.153(4) 0.104(3) -0.103(3) 0.053(3) -0.074(3)
F41F 0.166(5) 0.111(4) 0.140(5) -0.100(3) -0.113(4) 0.063(3)
F41J 0.167(4) 0.069(2) 0.068(2) -0.0378(17) 0.025(3) -0.076(3)
F41K 0.099(3) 0.153(4) 0.104(3) -0.103(3) 0.053(3) -0.074(3)
F41L 0.166(5) 0.111(4) 0.140(5) -0.100(3) -0.113(4) 0.063(3)
C421 0.0292(10) 0.0169(9) 0.0288(10) -0.0016(7) 0.0012(8) -0.0095(8)
C422 0.0303(11) 0.0234(10) 0.0353(11) -0.0023(8) -0.0019(9) -0.0082(8)
C423 0.0308(11) 0.0225(11) 0.0487(13) -0.0017(9) -0.0006(10) -0.0039(9)
C424 0.0354(13) 0.0272(12) 0.0491(14) -0.0114(10) 0.0091(11) -0.0038(10)
C425 0.0426(13) 0.0265(11) 0.0349(11) -0.0085(9) 0.0049(10) -0.0082(10)
C426 0.0306(11) 0.0214(10) 0.0308(10) -0.0033(8) -0.0005(8) -0.0053(8)
C427 0.0631(18) 0.0406(15) 0.0393(13) -0.0151(11) 0.0077(13) -0.0063(13)
F42A 0.171(3) 0.0574(15) 0.0366(11) 0.0045(10) -0.0082(15) -0.0374(18)
F42B 0.111(2) 0.097(2) 0.0486(13) -0.0377(14) 0.0136(14) 0.0286(18)
F42C 0.112(3) 0.177(3) 0.0496(14) -0.0411(18) 0.0014(14) -0.083(3)
F42G 0.171(3) 0.0574(15) 0.0366(11) 0.0045(10) -0.0082(15) -0.0374(18)
F42H 0.111(2) 0.097(2) 0.0486(13) -0.0377(14) 0.0136(14) 0.0286(18)
F42I 0.112(3) 0.177(3) 0.0496(14) -0.0411(18) 0.0014(14) -0.083(3)
C428 0.0382(15) 0.0405(15) 0.0637(18) -0.0058(13) -0.0042(13) 0.0053(12)
F42D 0.129(2) 0.0518(12) 0.150(2) -0.0412(14) -0.0740(18) 0.0500(13)
F42E 0.0541(11) 0.0713(12) 0.0674(12) 0.0091(9) -0.0177(9) 0.0060(9)
F42F 0.0364(10) 0.130(2) 0.1214(19) 0.0335(16) -0.0152(11) -0.0185(12)

loop_
_atom_type_symbol
_atom_type_description
_atom_type_scat_dispersion_real
_atom_type_scat_dispersion_imag
_atom_type_scat_source
C C 0.0033 0.0016 'International Tables Vol C Tables 4.2.6.8 and 6.1.1.4'
H H 0.0000 0.0000 'International Tables Vol C Tables 4.2.6.8 and 6.1.1.4'
N N 0.0061 0.0033 'International Tables Vol C Tables 4.2.6.8 and 6.1.1.4'
O O 0.0106 0.0060 'International Tables Vol C Tables 4.2.6.8 and 6.1.1.4'
F F 0.0171 0.0103 'International Tables Vol C Tables 4.2.6.8 and 6.1.1.4'
Cl Cl 0.1484 0.1585 'International Tables Vol C Tables 4.2.6.8 and 6.1.1.4'
Ru Ru -1.2594 0.8363 'International Tables Vol C Tables 4.2.6.8 and 6.1.1.4'

loop_
_geom_angle_atom_site_label_1
_geom_angle_atom_site_label_2
_geom_angle_atom_site_label_3
_geom_angle
_geom_angle_site_symmetry_1
_geom_angle_site_symmetry_3
_geom_angle_publ_flag
O2 Ru N1 97.93(6) . . ?
O2 Ru O1 174.30(5) . . ?
N1 Ru O1 79.15(5) . . ?
O2 Ru N2 78.54(5) . . ?
N1 Ru N2 175.89(6) . . ?
O1 Ru N2 104.55(5) . . ?
O2 Ru Cl1 87.39(4) . . ?
N1 Ru Cl1 95.32(5) . . ?
O1 Ru Cl1 88.01(4) . . ?
N2 Ru Cl1 86.66(4) . . ?
O2 Ru Cl2 101.36(4) . . ?
N1 Ru Cl2 90.56(5) . . ?
O1 Ru Cl2 83.63(4) . . ?
N2 Ru Cl2 88.10(4) . . ?
Cl1 Ru Cl2 168.707(19) . . ?
C11 O1 Ru 112.44(11) . . ?
C21 O2 Ru 116.06(11) . . ?
C12 N1 C31 120.40(14) . . ?
C12 N1 Ru 115.31(11) . . ?
C31 N1 Ru 124.29(11) . . ?
C22 N2 C41 122.71(14) . . ?
C22 N2 Ru 111.75(11) . . ?
C41 N2 Ru 125.42(11) . . ?
O1 C11 C16 123.24(16) . . ?
O1 C11 C12 117.24(15) . . ?
C16 C11 C12 119.43(16) . . ?
N1 C12 C13 126.16(16) . . ?
N1 C12 C11 112.91(15) . . ?
C13 C12 C11 120.79(16) . . ?
C14 C13 C12 119.41(17) . . ?
C14 C13 H13 121.8(12) . . ?
C12 C13 H13 118.7(12) . . ?
C13 C14 C15 118.89(17) . . ?
C13 C14 C18 122.58(17) . . ?
C15 C14 C18 118.48(16) . . ?
C16 C15 C14 125.56(17) . . ?
C16 C15 H15 118.3(14) . . ?
C14 C15 H15 116.1(14) . . ?
C15 C16 C11 115.89(16) . . ?
C15 C16 C17 123.51(16) . . ?
C11 C16 C17 120.59(16) . . ?
C171 C17 C16 111.47(17) . . ?
C171 C17 C172 108.0(2) . . ?
C16 C17 C172 109.18(18) . . ?
C171 C17 C173 108.5(2) . . ?
C16 C17 C173 109.97(18) . . ?
C172 C17 C173 109.7(2) . . ?
C17 C171 H17A 109.6(18) . . ?
C17 C171 H17B 111.1(18) . . ?
H17A C171 H17B 109(2) . . ?
C17 C171 H17C 113.6(18) . . ?
H17A C171 H17C 109(3) . . ?
H17B C171 H17C 105(3) . . ?
C17 C172 H17G 110.5(17) . . ?
C17 C172 H17H 109.5(18) . . ?
H17G C172 H17H 108(2) . . ?
C17 C172 H17I 111.4(17) . . ?
H17G C172 H17I 109(2) . . ?
H17H C172 H17I 108(2) . . ?
C17 C173 H17D 111(2) . . ?
C17 C173 H17E 108.8(17) . . ?
H17D C173 H17E 109(3) . . ?
C17 C173 H17F 112.1(16) . . ?
H17D C173 H17F 108(3) . . ?
H17E C173 H17F 108(2) . . ?
C14 C18 C183 111.63(16) . . ?
C14 C18 C182 110.86(17) . . ?
C183 C18 C182 108.2(2) . . ?
C14 C18 C181 107.81(17) . . ?
C183 C18 C181 108.9(2) . . ?
C182 C18 C181 109.4(2) . . ?
C18 C181 H18A 110.8(17) . . ?
C18 C181 H18B 109.3(16) . . ?
H18A C181 H18B 112(2) . . ?
C18 C181 H18C 111.6(18) . . ?
H18A C181 H18C 107(2) . . ?
H18B C181 H18C 106(2) . . ?
C18 C182 H18D 108.4(16) . . ?
C18 C182 H18E 112.6(17) . . ?
H18D C182 H18E 108(2) . . ?
C18 C182 H18F 111.2(17) . . ?
H18D C182 H18F 109(2) . . ?
H18E C182 H18F 107(2) . . ?
C18 C183 H18G 111.2(16) . . ?
C18 C183 H18H 112.6(16) . . ?
H18G C183 H18H 105(2) . . ?
C18 C183 H18I 113.1(17) . . ?
H18G C183 H18I 106(2) . . ?
H18H C183 H18I 109(2) . . ?
O2 C21 C26 122.84(16) . . ?
O2 C21 C22 116.60(15) . . ?
C26 C21 C22 120.56(16) . . ?
N2 C22 C23 126.82(16) . . ?
N2 C22 C21 113.96(15) . . ?
C23 C22 C21 119.21(15) . . ?
C24 C23 C22 119.75(17) . . ?
C24 C23 H23 122.1(13) . . ?
C22 C23 H23 118.1(13) . . ?
C23 C24 C25 119.26(17) . . ?
C23 C24 C28 123.32(18) . . ?
C25 C24 C28 117.42(16) . . ?
C26 C25 C24 124.82(17) . . ?
C26 C25 H25 117.6(13) . . ?
C24 C25 H25 117.6(13) . . ?
C25 C26 C21 116.25(17) . . ?
C25 C26 C27 123.42(17) . . ?
C21 C26 C27 120.27(16) . . ?
C272 C27 C273 108.9(2) . . ?
C272 C27 C26 110.73(19) . . ?
C273 C27 C26 111.07(18) . . ?
C272 C27 C271 109.7(2) . . ?
C273 C27 C271 107.9(2) . . ?
C26 C27 C271 108.53(17) . . ?
C27 C271 H27A 109.0(17) . . ?
C27 C271 H27B 111.4(19) . . ?
H27A C271 H27B 111(2) . . ?
C27 C271 H27C 110.9(16) . . ?
H27A C271 H27C 109(2) . . ?
H27B C271 H27C 106(2) . . ?
C27 C272 H27D 109.9(18) . . ?
C27 C272 H27E 111.8(18) . . ?
H27D C272 H27E 108(2) . . ?
C27 C272 H27F 111.1(17) . . ?
H27D C272 H27F 105(2) . . ?
H27E C272 H27F 111(2) . . ?
C27 C273 H27G 110.2(19) . . ?
C27 C273 H27H 109.5(19) . . ?
H27G C273 H27H 108(3) . . ?
C27 C273 H27I 113(2) . . ?
H27G C273 H27I 106(3) . . ?
H27H C273 H27I 110(3) . . ?
C281 C28 C24 112.03(17) . . ?
C281 C28 C283 109.2(2) . . ?
C24 C28 C283 108.66(19) . . ?
C281 C28 C282 108.3(2) . . ?
C24 C28 C282 109.65(18) . . ?
C283 C28 C282 108.9(2) . . ?
C28 C281 H28A 109.0(17) . . ?
C28 C281 H28B 109(2) . . ?
H28A C281 H28B 109(3) . . ?
C28 C281 H28C 111.9(18) . . ?
H28A C281 H28C 110(2) . . ?
H28B C281 H28C 108(3) . . ?
C28 C282 H28D 111.5(17) . . ?
C28 C282 H28E 109.2(18) . . ?
H28D C282 H28E 111(2) . . ?
C28 C282 H28F 108.5(15) . . ?
H28D C282 H28F 109(2) . . ?
H28E C282 H28F 108(2) . . ?
C28 C283 H28G 114(2) . . ?
C28 C283 H28H 111.2(18) . . ?
H28G C283 H28H 106(3) . . ?
C28 C283 H28I 109.8(16) . . ?
H28G C283 H28I 105(3) . . ?
H28H C283 H28I 110(2) . . ?
C32 C31 C36 120.29(17) . . ?
C32 C31 N1 119.59(16) . . ?
C36 C31 N1 119.92(16) . . ?
C33 C32 C31 118.97(19) . . ?
C33 C32 C311 116.32(18) . . ?
C31 C32 C311 124.69(17) . . ?
C34 C33 C32 121.0(2) . . ?
C34 C33 H33 122.5(15) . . ?
C32 C33 H33 116.5(15) . . ?
C35 C34 C33 119.5(2) . . ?
C35 C34 H34 121.1(18) . . ?
C33 C34 H34 119.2(17) . . ?
C34 C35 C36 121.8(2) . . ?
C34 C35 H35 120.1(15) . . ?
C36 C35 H35 118.1(15) . . ?
C35 C36 C31 118.37(18) . . ?
C35 C36 C321 117.02(17) . . ?
C31 C36 C321 124.58(17) . . ?
C42 C41 C46 120.04(16) . . ?
C42 C41 N2 119.46(16) . . ?
C46 C41 N2 120.14(16) . . ?
C43 C42 C41 118.98(18) . . ?
C43 C42 C411 116.97(17) . . ?
C41 C42 C411 124.03(16) . . ?
C44 C43 C42 121.4(2) . . ?
C44 C43 H43 119.3(14) . . ?
C42 C43 H43 119.2(14) . . ?
C43 C44 C45 119.31(19) . . ?
C43 C44 H44 122.3(16) . . ?
C45 C44 H44 118.3(16) . . ?
C44 C45 C46 121.8(2) . . ?
C44 C45 H45 120.2(14) . . ?
C46 C45 H45 118.0(14) . . ?
C45 C46 C41 118.43(18) . . ?
C45 C46 C421 116.64(17) . . ?
C41 C46 C421 124.92(16) . . ?
C312 C311 C316 118.71(19) . . ?
C312 C311 C32 119.90(19) . . ?
C316 C311 C32 120.70(18) . . ?
C311 C312 C313 120.2(2) . . ?
C311 C312 H312 122.4(15) . . ?
C313 C312 H312 117.4(15) . . ?
C314 C313 C312 120.9(2) . . ?
C314 C313 C318 120.2(2) . . ?
C312 C313 C318 118.7(2) . . ?
C315 C314 C313 119.0(2) . . ?
C315 C314 H314 119.5(17) . . ?
C313 C314 H314 121.5(17) . . ?
C314 C315 C316 120.6(2) . . ?
C314 C315 C317 120.5(2) . . ?
C316 C315 C317 118.6(2) . . ?
C311 C316 C315 120.6(2) . . ?
C311 C316 H316 119.7(15) . . ?
C315 C316 H316 119.6(15) . . ?
F31C C317 F31B 106.5(2) . . ?
F31C C317 F31A 106.0(2) . . ?
F31B C317 F31A 106.4(2) . . ?
F31C C317 C315 112.8(2) . . ?
F31B C317 C315 111.6(2) . . ?
F31A C317 C315 113.1(2) . . ?
F31J C318 F31L 105.6(11) . . ?
F31D C318 F31F 109.8(4) . . ?
F31D C318 F31E 105.9(4) . . ?
F31F C318 F31E 101.9(3) . . ?
F31J C318 F31K 101.4(11) . . ?
F31L C318 F31K 101.4(10) . . ?
F31J C318 C313 119.8(6) . . ?
F31L C318 C313 115.8(5) . . ?
F31D C318 C313 113.2(3) . . ?
F31F C318 C313 113.5(3) . . ?
F31E C318 C313 111.9(3) . . ?
F31K C318 C313 110.5(5) . . ?
C322 C321 C326 118.45(19) . . ?
C322 C321 C36 122.94(18) . . ?
C326 C321 C36 118.58(17) . . ?
C321 C322 C323 120.59(19) . . ?
C321 C322 H322 118.6(14) . . ?
C323 C322 H322 120.7(14) . . ?
C324 C323 C322 120.8(2) . . ?
C324 C323 C328 121.0(2) . . ?
C322 C323 C328 118.1(2) . . ?
C323 C324 C325 118.8(2) . . ?
C323 C324 H324 120.6(17) . . ?
C325 C324 H324 120.6(17) . . ?
C326 C325 C324 120.8(2) . . ?
C326 C325 C327 120.6(2) . . ?
C324 C325 C327 118.6(2) . . ?
C325 C326 C321 120.6(2) . . ?
C325 C326 H326 119.7(16) . . ?
C321 C326 H326 119.5(16) . . ?
F32B C327 F32C 106.5(3) . . ?
F32B C327 F32A 107.8(3) . . ?
F32C C327 F32A 103.6(2) . . ?
F32B C327 C325 113.6(2) . . ?
F32C C327 C325 112.7(2) . . ?
F32A C327 C325 112.1(2) . . ?
F32F C328 F32E 108.5(2) . . ?
F32F C328 F32D 105.5(2) . . ?
F32E C328 F32D 104.8(2) . . ?
F32F C328 C323 112.78(19) . . ?
F32E C328 C323 113.6(2) . . ?
F32D C328 C323 111.08(19) . . ?
C412 C411 C416 118.23(18) . . ?
C412 C411 C42 120.80(17) . . ?
C416 C411 C42 120.84(17) . . ?
C413 C412 C411 120.34(18) . . ?
C413 C412 H412 119.1(14) . . ?
C411 C412 H412 120.5(14) . . ?
C414 C413 C412 121.39(19) . . ?
C414 C413 C418 118.8(2) . . ?
C412 C413 C418 119.8(2) . . ?
C413 C414 C415 118.3(2) . . ?
C413 C414 H414 121.5(16) . . ?
C415 C414 H414 120.2(16) . . ?
C416 C415 C414 120.93(19) . . ?
C416 C415 C417 118.45(19) . . ?
C414 C415 C417 120.6(2) . . ?
C415 C416 C411 120.77(18) . . ?
C415 C416 H416 119.8(14) . . ?
C411 C416 H416 119.4(14) . . ?
F41I C417 F41G 106.2(18) . . ?
F41C C417 F41B 106.1(3) . . ?
F41C C417 F41A 107.0(3) . . ?
F41B C417 F41A 104.6(3) . . ?
F41I C417 F41H 108.3(18) . . ?
F41G C417 F41H 98.6(18) . . ?
F41I C417 C415 119.5(8) . . ?
F41G C417 C415 112.7(7) . . ?
F41C C417 C415 114.7(2) . . ?
F41B C417 C415 112.0(3) . . ?
F41A C417 C415 111.8(2) . . ?
F41H C417 C415 109.5(7) . . ?
F41J C418 F41L 112.3(7) . . ?
F41F C418 F41D 108.6(4) . . ?
F41J C418 F41K 101.0(6) . . ?
F41L C418 F41K 106.0(7) . . ?
F41F C418 F41E 103.1(4) . . ?
F41D C418 F41E 102.0(3) . . ?
F41J C418 C413 115.8(3) . . ?
F41F C418 C413 115.9(3) . . ?
F41L C418 C413 113.1(4) . . ?
F41D C418 C413 116.1(3) . . ?
F41K C418 C413 107.4(3) . . ?
F41E C418 C413 109.5(2) . . ?
C426 C421 C422 118.39(19) . . ?
C426 C421 C46 122.47(18) . . ?
C422 C421 C46 118.99(18) . . ?
C423 C422 C421 120.7(2) . . ?
C423 C422 H422 117.9(14) . . ?
C421 C422 H422 121.3(14) . . ?
C422 C423 C424 120.8(2) . . ?
C422 C423 C428 119.9(2) . . ?
C424 C423 C428 119.3(2) . . ?
C425 C424 C423 118.9(2) . . ?
C425 C424 H424 120.2(17) . . ?
C423 C424 H424 121.0(16) . . ?
C424 C425 C426 120.6(2) . . ?
C424 C425 C427 120.9(2) . . ?
C426 C425 C427 118.5(2) . . ?
C421 C426 C425 120.6(2) . . ?
C421 C426 H426 119.9(14) . . ?
C425 C426 H426 119.4(14) . . ?
F42G C427 F42H 103.6(16) . . ?
F42A C427 F42B 107.6(3) . . ?
F42A C427 F42C 105.3(3) . . ?
F42B C427 F42C 106.0(3) . . ?
F42G C427 F42I 99.2(14) . . ?
F42H C427 F42I 99.5(15) . . ?
F42G C427 C425 117.3(7) . . ?
F42H C427 C425 119.1(7) . . ?
F42A C427 C425 112.5(2) . . ?
F42B C427 C425 113.1(3) . . ?
F42C C427 C425 111.8(2) . . ?
F42I C427 C425 114.9(7) . . ?
F42F C428 F42D 106.7(3) . . ?
F42F C428 F42E 104.4(3) . . ?
F42D C428 F42E 106.2(3) . . ?
F42F C428 C423 112.9(2) . . ?
F42D C428 C423 112.0(3) . . ?
F42E C428 C423 113.9(2) . . ?

loop_
_geom_bond_atom_site_label_1
_geom_bond_atom_site_label_2
_geom_bond_distance
_geom_bond_site_symmetry_2
_geom_bond_publ_flag
Ru O2 1.9548(12) . ?
Ru N1 1.9671(14) . ?
Ru O1 2.0545(13) . ?
Ru N2 2.1069(14) . ?
Ru Cl1 2.3082(5) . ?
Ru Cl2 2.3207(5) . ?
O1 C11 1.273(2) . ?
O2 C21 1.292(2) . ?
N1 C12 1.339(2) . ?
N1 C31 1.448(2) . ?
N2 C22 1.321(2) . ?
N2 C41 1.445(2) . ?
C11 C16 1.442(2) . ?
C11 C12 1.457(2) . ?
C12 C13 1.418(2) . ?
C13 C14 1.361(3) . ?
C13 H13 0.95(2) . ?
C14 C15 1.440(3) . ?
C14 C18 1.522(3) . ?
C15 C16 1.364(3) . ?
C15 H15 0.92(2) . ?
C16 C17 1.531(3) . ?
C17 C171 1.529(3) . ?
C17 C172 1.532(3) . ?
C17 C173 1.533(3) . ?
C171 H17A 0.95(3) . ?
C171 H17B 0.95(3) . ?
C171 H17C 0.99(3) . ?
C172 H17G 0.97(3) . ?
C172 H17H 0.97(3) . ?
C172 H17I 0.94(3) . ?
C173 H17D 0.92(3) . ?
C173 H17E 0.97(3) . ?
C173 H17F 0.96(3) . ?
C18 C183 1.524(3) . ?
C18 C182 1.531(3) . ?
C18 C181 1.533(3) . ?
C181 H18A 0.95(3) . ?
C181 H18B 0.96(3) . ?
C181 H18C 0.96(3) . ?
C182 H18D 0.93(3) . ?
C182 H18E 0.99(3) . ?
C182 H18F 0.94(3) . ?
C183 H18G 0.96(3) . ?
C183 H18H 0.92(3) . ?
C183 H18I 0.94(3) . ?
C21 C26 1.436(2) . ?
C21 C22 1.457(2) . ?
C22 C23 1.432(2) . ?
C23 C24 1.361(3) . ?
C23 H23 0.90(2) . ?
C24 C25 1.446(3) . ?
C24 C28 1.529(3) . ?
C25 C26 1.359(3) . ?
C25 H25 0.96(2) . ?
C26 C27 1.533(3) . ?
C27 C272 1.524(4) . ?
C27 C273 1.529(3) . ?
C27 C271 1.533(3) . ?
C271 H27A 0.96(3) . ?
C271 H27B 0.96(3) . ?
C271 H27C 0.96(3) . ?
C272 H27D 0.96(3) . ?
C272 H27E 0.97(3) . ?
C272 H27F 1.04(3) . ?
C273 H27G 0.93(3) . ?
C273 H27H 1.01(3) . ?
C273 H27I 0.94(3) . ?
C28 C281 1.524(3) . ?
C28 C283 1.533(3) . ?
C28 C282 1.533(3) . ?
C281 H28A 0.96(3) . ?
C281 H28B 0.94(3) . ?
C281 H28C 0.99(3) . ?
C282 H28D 0.94(3) . ?
C282 H28E 0.93(3) . ?
C282 H28F 1.01(3) . ?
C283 H28G 0.94(3) . ?
C283 H28H 0.95(3) . ?
C283 H28I 0.99(3) . ?
C31 C32 1.402(3) . ?
C31 C36 1.406(3) . ?
C32 C33 1.396(3) . ?
C32 C311 1.494(3) . ?
C33 C34 1.381(3) . ?
C33 H33 0.94(2) . ?
C34 C35 1.373(3) . ?
C34 H34 0.94(3) . ?
C35 C36 1.396(3) . ?
C35 H35 0.96(3) . ?
C36 C321 1.494(3) . ?
C41 C42 1.407(3) . ?
C41 C46 1.408(3) . ?
C42 C43 1.395(3) . ?
C42 C411 1.491(3) . ?
C43 C44 1.376(3) . ?
C43 H43 0.95(2) . ?
C44 C45 1.380(3) . ?
C44 H44 0.94(3) . ?
C45 C46 1.396(3) . ?
C45 H45 0.96(2) . ?
C46 C421 1.489(3) . ?
C311 C312 1.387(3) . ?
C311 C316 1.388(3) . ?
C312 C313 1.391(3) . ?
C312 H312 0.97(3) . ?
C313 C314 1.380(3) . ?
C313 C318 1.491(4) . ?
C314 C315 1.378(3) . ?
C314 H314 0.95(3) . ?
C315 C316 1.391(3) . ?
C315 C317 1.496(3) . ?
C316 H316 0.95(2) . ?
C317 F31C 1.329(3) . ?
C317 F31B 1.330(3) . ?
C317 F31A 1.331(3) . ?
C318 F31J 1.168(13) . ?
C318 F31L 1.247(13) . ?
C318 F31D 1.269(4) . ?
C318 F31F 1.319(4) . ?
C318 F31E 1.340(4) . ?
C318 F31K 1.367(11) . ?
C321 C322 1.382(3) . ?
C321 C326 1.398(3) . ?
C322 C323 1.390(3) . ?
C322 H322 0.97(2) . ?
C323 C324 1.378(3) . ?
C323 C328 1.497(3) . ?
C324 C325 1.387(3) . ?
C324 H324 0.89(3) . ?
C325 C326 1.380(3) . ?
C325 C327 1.496(3) . ?
C326 H326 0.88(2) . ?
C327 F32B 1.301(3) . ?
C327 F32C 1.321(3) . ?
C327 F32A 1.327(3) . ?
C328 F32F 1.315(3) . ?
C328 F32E 1.321(3) . ?
C328 F32D 1.342(3) . ?
C411 C412 1.388(3) . ?
C411 C416 1.391(3) . ?
C412 C413 1.385(3) . ?
C412 H412 0.91(2) . ?
C413 C414 1.379(3) . ?
C413 C418 1.497(3) . ?
C414 C415 1.382(3) . ?
C414 H414 0.91(3) . ?
C415 C416 1.381(3) . ?
C415 C417 1.487(3) . ?
C416 H416 0.95(2) . ?
C417 F41I 1.17(2) . ?
C417 F41G 1.26(2) . ?
C417 F41C 1.307(3) . ?
C417 F41B 1.318(4) . ?
C417 F41A 1.326(4) . ?
C417 F41H 1.36(2) . ?
C418 F41J 1.215(7) . ?
C418 F41F 1.264(4) . ?
C418 F41L 1.270(9) . ?
C418 F41D 1.275(5) . ?
C418 F41K 1.359(8) . ?
C418 F41E 1.364(5) . ?
C421 C426 1.387(3) . ?
C421 C422 1.397(3) . ?
C422 C423 1.379(3) . ?
C422 H422 0.94(2) . ?
C423 C424 1.387(4) . ?
C423 C428 1.496(3) . ?
C424 C425 1.381(3) . ?
C424 H424 0.91(3) . ?
C425 C426 1.390(3) . ?
C425 C427 1.487(3) . ?
C426 H426 0.95(2) . ?
C427 F42G 1.249(17) . ?
C427 F42H 1.259(19) . ?
C427 F42A 1.301(4) . ?
C427 F42B 1.314(3) . ?
C427 F42C 1.330(4) . ?
C427 F42I 1.343(18) . ?
C428 F42F 1.311(4) . ?
C428 F42D 1.318(3) . ?
C428 F42E 1.330(3) . ?
